data_2220145
loop_
_publ_author_name
'Nyamori, Vincent O.'
'Bala, Muhammad D.'

_publ_section_title
;
 4-Ferrocenylphenol
;
_journal_coeditor_code DN2401
_journal_issue 12
_journal_name_full 'Acta Crystallographica Section E'
_journal_page_first m1630
_journal_paper_doi 10.1107/S1600536808039524
_journal_volume 64
_journal_year 2008
_chemical_formula_iupac '[Fe (C5 H5) (C11 H9 O)]'
_chemical_formula_moiety 'C16 H14 Fe O'
_chemical_formula_sum 'C16 H14 Fe O'
_chemical_formula_weight 278.12
_chemical_name_systematic
;
4-Ferrocenylphenol
;
_space_group_IT_number 61
_symmetry_cell_setting orthorhombic
_symmetry_space_group_name_Hall '-P 2ac 2ab'
_symmetry_space_group_name_H-M 'P b c a'
_cell_angle_alpha 90
_cell_angle_beta 90
_cell_angle_gamma 90
_cell_formula_units_Z 8
_cell_length_a 9.950(2)
_cell_length_b 7.9205(17)
_cell_length_c 31.046(6)
_cell_measurement_reflns_used 946
_cell_measurement_temperature 173(2)
_cell_measurement_theta_max 27.64
_cell_measurement_theta_min 3.94
_cell_volume 2446.7(9)
_computing_cell_refinement 'SAINT (Bruker, 2005)'
_computing_data_collection 'APEX2 (Bruker, 2005)'
_computing_data_reduction 'SAINT (Bruker, 2005)'
_computing_molecular_graphics 'ORTEP-3 (Farrugia, 1997)'
_computing_publication_material 'SHELXTL (Sheldrick, 2008)'
_computing_structure_refinement 'SHELXTL (Sheldrick, 2008)'
_computing_structure_solution 'SHELXTL (Sheldrick, 2008)'
_diffrn_measured_fraction_theta_full 0.997
_diffrn_measured_fraction_theta_max 0.997
_diffrn_measurement_device_type 'Bruker APEXII CCD area-detector'
_diffrn_measurement_method '\f and \w'
_diffrn_radiation_type MoK\a
_diffrn_radiation_wavelength 0.71073
_diffrn_reflns_av_R_equivalents 0.0509
_diffrn_reflns_limit_h_max 8
_diffrn_reflns_limit_h_min -13
_diffrn_reflns_limit_k_max 10
_diffrn_reflns_limit_k_min -9
_diffrn_reflns_limit_l_max 41
_diffrn_reflns_limit_l_min -41
_diffrn_reflns_number 14324
_diffrn_reflns_theta_full 28.3
_diffrn_reflns_theta_max 28.3
_diffrn_reflns_theta_min 2.43
_exptl_absorpt_coefficient_mu 1.215
_exptl_absorpt_correction_T_max 0.9291
_exptl_absorpt_correction_T_min 0.7498
_exptl_absorpt_correction_type integration
_exptl_absorpt_process_details '(XPREP; Bruker, 2005)'
_exptl_crystal_colour orange
_exptl_crystal_density_diffrn 1.51
_exptl_crystal_density_method 'not measured'
_exptl_crystal_description plate
_exptl_crystal_F_000 1152
_exptl_crystal_size_max 0.42
_exptl_crystal_size_mid 0.22
_exptl_crystal_size_min 0.07
_refine_diff_density_max 0.311
_refine_diff_density_min -0.425
_refine_ls_extinction_method none
_refine_ls_goodness_of_fit_ref 1.019
_refine_ls_hydrogen_treatment constr
_refine_ls_matrix_type full
_refine_ls_number_parameters 164
_refine_ls_number_reflns 3039
_refine_ls_number_restraints 0
_refine_ls_restrained_S_all 1.019
_refine_ls_R_factor_gt 0.0333
_refine_ls_shift/su_max 0.001
_refine_ls_structure_factor_coef Fsqd
_refine_ls_weighting_details 'calc w=1/[\s^2^(Fo^2^)+(0.0424P)^2^+0.544P] where P=(Fo^2^+2Fc^2^)/3'
_refine_ls_weighting_scheme calc
_refine_ls_wR_factor_ref 0.0842
_reflns_number_gt 2214
_reflns_number_total 3039
_reflns_threshold_expression I>2\s(I)
_cod_data_source_file dn2401.cif
_cod_data_source_block I
_cod_depositor_comments
;
The following automatic conversions were performed:
'_symmetry_cell_setting' value 'Orthorhombic' changed to 'orthorhombic'
according to '/home/saulius/struct/CIF-dictionaries/cif_core.dic'
dictionary named 'cif_core.dic' version 2.4.1 from 2010-06-29.

Automatic conversion script
Id: cif_fix_enum 1527 2010-12-29 10:47:43Z saulius 

The following automatic conversions were performed:

'_symmetry_cell_setting' value 'Orthorhombic' changed to
'orthorhombic' according to
/home/saulius/struct/CIF-dictionaries/cif_core.dic dictionary named
'cif_core.dic' version 2.4.1 from 2010-06-29.

Automatic conversion script
Id: cif_fix_values 1715 2011-07-08 13:25:40Z adriana 
;
_cod_original_cell_volume 2446.8(9)
_cod_original_sg_symbol_H-M Pbca
_cod_database_code 2220145
_cod_database_fobs_code 2220145

loop_
_symmetry_equiv_pos_as_xyz
'x, y, z'
'-x+1/2, -y, z+1/2'
'-x, y+1/2, -z+1/2'
'x+1/2, -y+1/2, -z'
'-x, -y, -z'
'x-1/2, y, -z-1/2'
'x, -y-1/2, z-1/2'
'-x-1/2, y-1/2, z'

loop_
_atom_site_type_symbol
_atom_site_label
_atom_site_fract_x
_atom_site_fract_y
_atom_site_fract_z
_atom_site_U_iso_or_equiv
_atom_site_adp_type
_atom_site_calc_flag
_atom_site_refinement_flags
_atom_site_occupancy
C C1 -0.1342(2) 0.1001(3) 0.11907(7) 0.0408(6) Uani d . 1
H H1 -0.1586 0.1489 0.1459 0.049 Uiso calc R 1
C C2 -0.1895(2) 0.1413(3) 0.07829(8) 0.0354(5) Uani d . 1
H H2 -0.2575 0.2228 0.0729 0.042 Uiso calc R 1
C C3 -0.1253(2) 0.0396(3) 0.04727(7) 0.0347(5) Uani d . 1
H H3 -0.1426 0.0401 0.0172 0.042 Uiso calc R 1
C C4 -0.0312(2) -0.0627(3) 0.06860(9) 0.0380(6) Uani d . 1
H H4 0.0263 -0.1431 0.0554 0.046 Uiso calc R 1
C C5 -0.0366(2) -0.0263(3) 0.11265(9) 0.0420(6) Uani d . 1
H H5 0.0163 -0.0778 0.1345 0.05 Uiso calc R 1
C C6 0.10992(19) 0.3807(2) 0.10912(6) 0.0210(4) Uani d . 1
C C7 0.0405(2) 0.4386(2) 0.07116(6) 0.0250(4) Uani d . 1
H H7 -0.0281 0.522 0.0704 0.03 Uiso calc R 1
C C8 0.0926(2) 0.3492(2) 0.03499(6) 0.0263(4) Uani d . 1
H H8 0.065 0.3629 0.0059 0.032 Uiso calc R 1
C C9 0.1930(2) 0.2361(3) 0.04994(7) 0.0267(4) Uani d . 1
H H9 0.2441 0.1608 0.0326 0.032 Uiso calc R 1
C C10 0.20381(19) 0.2549(2) 0.09535(7) 0.0237(4) Uani d . 1
H H10 0.2634 0.1941 0.1135 0.028 Uiso calc R 1
C C11 0.09297(19) 0.4446(2) 0.15359(6) 0.0218(4) Uani d . 1
C C12 -0.0132(2) 0.5527(3) 0.16436(7) 0.0281(4) Uani d . 1
H H12 -0.0789 0.5791 0.1432 0.034 Uiso calc R 1
C C13 -0.0248(2) 0.6219(3) 0.20519(7) 0.0332(5) Uani d . 1
H H13 -0.0975 0.6953 0.2117 0.04 Uiso calc R 1
C C14 0.0701(3) 0.5840(3) 0.23658(7) 0.0339(5) Uani d . 1
C C15 0.1749(2) 0.4741(3) 0.22686(7) 0.0322(5) Uani d . 1
H H15 0.239 0.4458 0.2484 0.039 Uiso calc R 1
C C16 0.1861(2) 0.4061(3) 0.18597(6) 0.0266(4) Uani d . 1
H H16 0.2584 0.3317 0.1797 0.032 Uiso calc R 1
O O1 0.0663(2) 0.6509(3) 0.27745(5) 0.0519(5) Uani d . 1
H H1A -0.0033 0.7099 0.2803 0.078 Uiso calc R 1
Fe Fe1 0.01267(3) 0.18508(3) 0.078786(8) 0.02002(10) Uani d . 1

loop_
_atom_site_aniso_label
_atom_site_aniso_U_11
_atom_site_aniso_U_22
_atom_site_aniso_U_33
_atom_site_aniso_U_12
_atom_site_aniso_U_13
_atom_site_aniso_U_23
C1 0.0393(14) 0.0524(15) 0.0306(12) -0.0248(12) 0.0100(10) -0.0062(11)
C2 0.0181(10) 0.0312(11) 0.0567(16) -0.0031(8) -0.0022(10) 0.0064(10)
C3 0.0340(12) 0.0417(13) 0.0286(11) -0.0154(10) -0.0044(9) -0.0013(10)
C4 0.0294(12) 0.0196(10) 0.0650(17) -0.0067(9) 0.0036(11) -0.0031(10)
C5 0.0360(13) 0.0390(14) 0.0511(15) -0.0137(10) -0.0123(11) 0.0252(12)
C6 0.0207(10) 0.0187(9) 0.0236(10) -0.0036(7) 0.0012(8) 0.0020(7)
C7 0.0273(11) 0.0198(9) 0.0278(11) -0.0011(8) 0.0005(8) 0.0027(8)
C8 0.0334(12) 0.0248(10) 0.0207(10) -0.0065(8) 0.0018(8) 0.0026(8)
C9 0.0237(10) 0.0268(10) 0.0295(11) -0.0047(8) 0.0069(9) -0.0064(8)
C10 0.0192(10) 0.0218(10) 0.0303(10) -0.0020(8) -0.0016(8) -0.0009(8)
C11 0.0234(10) 0.0190(9) 0.0230(10) -0.0025(8) 0.0012(8) 0.0009(7)
C12 0.0285(11) 0.0295(11) 0.0262(10) 0.0035(9) -0.0027(8) 0.0009(8)
C13 0.0378(13) 0.0323(11) 0.0294(11) 0.0078(10) 0.0053(10) -0.0026(9)
C14 0.0487(14) 0.0327(12) 0.0202(10) -0.0010(10) 0.0032(10) -0.0029(8)
C15 0.0369(12) 0.0348(12) 0.0249(11) -0.0015(10) -0.0052(9) 0.0032(9)
C16 0.0265(11) 0.0255(11) 0.0278(11) 0.0015(8) -0.0005(9) 0.0025(8)
O1 0.0721(14) 0.0599(12) 0.0237(8) 0.0148(10) -0.0012(9) -0.0124(8)
Fe1 0.01885(16) 0.01960(15) 0.02160(15) -0.00114(11) -0.00087(11) 0.00129(11)

loop_
_atom_type_symbol
_atom_type_description
_atom_type_scat_dispersion_real
_atom_type_scat_dispersion_imag
_atom_type_scat_source
C C 0.0033 0.0016 'International Tables Vol C Tables 4.2.6.8 and 6.1.1.4'
H H 0 0 'International Tables Vol C Tables 4.2.6.8 and 6.1.1.4'
O O 0.0106 0.006 'International Tables Vol C Tables 4.2.6.8 and 6.1.1.4'
Fe Fe 0.3463 0.8444 'International Tables Vol C Tables 4.2.6.8 and 6.1.1.4'

loop_
_geom_angle_atom_site_label_1
_geom_angle_atom_site_label_2
_geom_angle_atom_site_label_3
_geom_angle
C5 C1 C2 107.7(2)
C5 C1 Fe1 69.74(13)
C2 C1 Fe1 69.79(12)
C5 C1 H1 126.1
C2 C1 H1 126.1
Fe1 C1 H1 125.9
C3 C2 C1 107.6(2)
C3 C2 Fe1 69.83(12)
C1 C2 Fe1 69.51(12)
C3 C2 H2 126.2
C1 C2 H2 126.2
Fe1 C2 H2 126
C4 C3 C2 108.1(2)
C4 C3 Fe1 69.63(12)
C2 C3 Fe1 69.80(12)
C4 C3 H3 126
C2 C3 H3 126
Fe1 C3 H3 126.2
C5 C4 C3 108.5(2)
C5 C4 Fe1 69.96(13)
C3 C4 Fe1 70.11(13)
C5 C4 H4 125.8
C3 C4 H4 125.8
Fe1 C4 H4 125.7
C4 C5 C1 108.1(2)
C4 C5 Fe1 69.86(13)
C1 C5 Fe1 69.81(13)
C4 C5 H5 125.9
C1 C5 H5 125.9
Fe1 C5 H5 126
C10 C6 C7 106.89(17)
C10 C6 C11 126.23(17)
C7 C6 C11 126.81(18)
C10 C6 Fe1 69.26(11)
C7 C6 Fe1 68.89(11)
C11 C6 Fe1 129.17(13)
C8 C7 C6 108.17(18)
C8 C7 Fe1 69.62(11)
C6 C7 Fe1 69.92(11)
C8 C7 H7 125.9
C6 C7 H7 125.9
Fe1 C7 H7 126.1
C9 C8 C7 108.17(18)
C9 C8 Fe1 69.80(11)
C7 C8 Fe1 69.52(11)
C9 C8 H8 125.9
C7 C8 H8 125.9
Fe1 C8 H8 126.3
C8 C9 C10 108.12(17)
C8 C9 Fe1 69.55(12)
C10 C9 Fe1 69.69(11)
C8 C9 H9 125.9
C10 C9 H9 125.9
Fe1 C9 H9 126.4
C9 C10 C6 108.65(17)
C9 C10 Fe1 69.65(11)
C6 C10 Fe1 69.90(11)
C9 C10 H10 125.7
C6 C10 H10 125.7
Fe1 C10 H10 126.4
C12 C11 C16 117.44(18)
C12 C11 C6 121.19(17)
C16 C11 C6 121.30(18)
C13 C12 C11 121.55(19)
C13 C12 H12 119.2
C11 C12 H12 119.2
C12 C13 C14 119.9(2)
C12 C13 H13 120
C14 C13 H13 120
O1 C14 C13 123.0(2)
O1 C14 C15 117.5(2)
C13 C14 C15 119.50(19)
C16 C15 C14 120.2(2)
C16 C15 H15 119.9
C14 C15 H15 119.9
C15 C16 C11 121.37(19)
C15 C16 H16 119.3
C11 C16 H16 119.3
C14 O1 H1A 109.5
C4 Fe1 C5 40.17(10)
C4 Fe1 C1 67.84(10)
C5 Fe1 C1 40.45(10)
C4 Fe1 C7 163.72(9)
C5 Fe1 C7 154.33(10)
C1 Fe1 C7 119.58(10)
C4 Fe1 C2 67.88(9)
C5 Fe1 C2 68.10(9)
C1 Fe1 C2 40.70(9)
C7 Fe1 C2 107.46(9)
C4 Fe1 C3 40.27(9)
C5 Fe1 C3 67.76(10)
C1 Fe1 C3 68.01(9)
C7 Fe1 C3 126.24(9)
C2 Fe1 C3 40.37(9)
C4 Fe1 C8 126.43(10)
C5 Fe1 C8 163.85(10)
C1 Fe1 C8 153.91(10)
C7 Fe1 C8 40.86(8)
C2 Fe1 C8 119.13(9)
C3 Fe1 C8 107.58(9)
C4 Fe1 C9 108.10(9)
C5 Fe1 C9 126.82(10)
C1 Fe1 C9 164.34(10)
C7 Fe1 C9 68.65(8)
C2 Fe1 C9 153.46(9)
C3 Fe1 C9 119.42(9)
C8 Fe1 C9 40.65(8)
C4 Fe1 C10 119.95(9)
C5 Fe1 C10 108.43(9)
C1 Fe1 C10 126.98(9)
C7 Fe1 C10 68.71(8)
C2 Fe1 C10 164.51(9)
C3 Fe1 C10 153.85(9)
C8 Fe1 C10 68.49(8)
C9 Fe1 C10 40.66(8)
C4 Fe1 C6 154.05(9)
C5 Fe1 C6 119.77(9)
C1 Fe1 C6 107.79(9)
C7 Fe1 C6 41.19(8)
C2 Fe1 C6 126.55(9)
C3 Fe1 C6 164.07(9)
C8 Fe1 C6 69.01(8)
C9 Fe1 C6 68.82(8)
C10 Fe1 C6 40.84(8)

loop_
_geom_bond_atom_site_label_1
_geom_bond_atom_site_label_2
_geom_bond_distance
C1 C5 1.409(4)
C1 C2 1.419(3)
C1 Fe1 2.038(2)
C1 H1 0.95
C2 C3 1.409(3)
C2 Fe1 2.041(2)
C2 H2 0.95
C3 C4 1.404(3)
C3 Fe1 2.042(2)
C3 H3 0.95
C4 C5 1.399(4)
C4 Fe1 2.036(2)
C4 H4 0.95
C5 Fe1 2.037(2)
C5 H5 0.95
C6 C10 1.431(3)
C6 C7 1.441(3)
C6 C11 1.480(3)
C6 Fe1 2.0550(19)
C7 C8 1.425(3)
C7 Fe1 2.041(2)
C7 H7 0.95
C8 C9 1.420(3)
C8 Fe1 2.0425(19)
C8 H8 0.95
C9 C10 1.422(3)
C9 Fe1 2.046(2)
C9 H9 0.95
C10 Fe1 2.046(2)
C10 H10 0.95
C11 C12 1.400(3)
C11 C16 1.401(3)
C12 C13 1.386(3)
C12 H12 0.95
C13 C14 1.390(3)
C13 H13 0.95
C14 O1 1.376(2)
C14 C15 1.392(3)
C15 C16 1.384(3)
C15 H15 0.95
C16 H16 0.95
O1 H1A 0.84

loop_
_geom_hbond_atom_site_label_D
_geom_hbond_atom_site_label_H
_geom_hbond_atom_site_label_A
_geom_hbond_site_symmetry_A
_geom_hbond_distance_DH
_geom_hbond_distance_HA
_geom_hbond_distance_DA
_geom_hbond_angle_DHA
C1 H1 O1 3_545 0.9500 2.5500 3.308(3) 137.00
O1 H1A Cg3 3_555 0.84 2.66 3.281(2) 141
C2 H2 Cg1 7_455 0.95 2.90 3.766(2) 155

loop_
_geom_torsion_atom_site_label_1
_geom_torsion_atom_site_label_2
_geom_torsion_atom_site_label_3
_geom_torsion_atom_site_label_4
_geom_torsion
C5 C1 C2 C3 0.0(2)
Fe1 C1 C2 C3 59.70(15)
C5 C1 C2 Fe1 -59.65(15)
C1 C2 C3 C4 -0.2(2)
Fe1 C2 C3 C4 59.31(15)
C1 C2 C3 Fe1 -59.50(15)
C2 C3 C4 C5 0.3(2)
Fe1 C3 C4 C5 59.67(15)
C2 C3 C4 Fe1 -59.42(15)
C3 C4 C5 C1 -0.2(2)
Fe1 C4 C5 C1 59.54(15)
C3 C4 C5 Fe1 -59.76(15)
C2 C1 C5 C4 0.1(2)
Fe1 C1 C5 C4 -59.58(15)
C2 C1 C5 Fe1 59.68(15)
C10 C6 C7 C8 -0.3(2)
C11 C6 C7 C8 176.84(18)
Fe1 C6 C7 C8 -59.33(14)
C10 C6 C7 Fe1 59.07(13)
C11 C6 C7 Fe1 -123.83(19)
C6 C7 C8 C9 0.2(2)
Fe1 C7 C8 C9 -59.30(14)
C6 C7 C8 Fe1 59.52(14)
C7 C8 C9 C10 -0.1(2)
Fe1 C8 C9 C10 -59.22(14)
C7 C8 C9 Fe1 59.13(14)
C8 C9 C10 C6 -0.1(2)
Fe1 C9 C10 C6 -59.20(13)
C8 C9 C10 Fe1 59.13(14)
C7 C6 C10 C9 0.2(2)
C11 C6 C10 C9 -176.92(17)
Fe1 C6 C10 C9 59.04(13)
C7 C6 C10 Fe1 -58.84(13)
C11 C6 C10 Fe1 124.04(19)
C10 C6 C11 C12 -172.01(19)
C7 C6 C11 C12 11.4(3)
Fe1 C6 C11 C12 -80.3(2)
C10 C6 C11 C16 11.2(3)
C7 C6 C11 C16 -165.41(19)
Fe1 C6 C11 C16 102.9(2)
C16 C11 C12 C13 1.3(3)
C6 C11 C12 C13 -175.68(19)
C11 C12 C13 C14 -0.3(3)
C12 C13 C14 O1 178.6(2)
C12 C13 C14 C15 -1.1(3)
O1 C14 C15 C16 -178.4(2)
C13 C14 C15 C16 1.3(3)
C14 C15 C16 C11 -0.3(3)
C12 C11 C16 C15 -1.0(3)
C6 C11 C16 C15 175.96(19)
C3 C4 Fe1 C5 119.37(19)
C5 C4 Fe1 C1 -37.69(14)
C3 C4 Fe1 C1 81.68(15)
C5 C4 Fe1 C7 -158.1(3)
C3 C4 Fe1 C7 -38.8(4)
C5 C4 Fe1 C2 -81.80(15)
C3 C4 Fe1 C2 37.57(13)
C5 C4 Fe1 C3 -119.37(19)
C5 C4 Fe1 C8 167.52(13)
C3 C4 Fe1 C8 -73.11(16)
C5 C4 Fe1 C9 126.18(14)
C3 C4 Fe1 C9 -114.44(14)
C5 C4 Fe1 C10 83.30(15)
C3 C4 Fe1 C10 -157.33(13)
C5 C4 Fe1 C6 47.6(3)
C3 C4 Fe1 C6 166.92(17)
C1 C5 Fe1 C4 -119.21(19)
C4 C5 Fe1 C1 119.21(19)
C4 C5 Fe1 C7 166.05(18)
C1 C5 Fe1 C7 46.8(3)
C4 C5 Fe1 C2 81.20(14)
C1 C5 Fe1 C2 -38.01(14)
C4 C5 Fe1 C3 37.48(13)
C1 C5 Fe1 C3 -81.73(15)
C4 C5 Fe1 C8 -38.7(4)
C1 C5 Fe1 C8 -157.9(3)
C4 C5 Fe1 C9 -73.42(16)
C1 C5 Fe1 C9 167.37(13)
C4 C5 Fe1 C10 -114.89(14)
C1 C5 Fe1 C10 125.90(14)
C4 C5 Fe1 C6 -158.16(13)
C1 C5 Fe1 C6 82.62(15)
C5 C1 Fe1 C4 37.44(14)
C2 C1 Fe1 C4 -81.38(15)
C2 C1 Fe1 C5 -118.8(2)
C5 C1 Fe1 C7 -158.69(14)
C2 C1 Fe1 C7 82.48(15)
C5 C1 Fe1 C2 118.8(2)
C5 C1 Fe1 C3 81.05(15)
C2 C1 Fe1 C3 -37.77(14)
C5 C1 Fe1 C8 166.23(18)
C2 C1 Fe1 C8 47.4(3)
C5 C1 Fe1 C9 -40.4(4)
C2 C1 Fe1 C9 -159.2(3)
C5 C1 Fe1 C10 -74.15(17)
C2 C1 Fe1 C10 167.03(12)
C5 C1 Fe1 C6 -115.30(14)
C2 C1 Fe1 C6 125.87(14)
C8 C7 Fe1 C4 -43.9(4)
C6 C7 Fe1 C4 -163.3(3)
C8 C7 Fe1 C5 169.75(19)
C6 C7 Fe1 C5 50.4(3)
C8 C7 Fe1 C1 -157.28(13)
C6 C7 Fe1 C1 83.39(14)
C8 C7 Fe1 C2 -114.61(13)
C6 C7 Fe1 C2 126.06(13)
C8 C7 Fe1 C3 -74.04(15)
C6 C7 Fe1 C3 166.62(12)
C6 C7 Fe1 C8 -119.33(18)
C8 C7 Fe1 C9 37.51(12)
C6 C7 Fe1 C9 -81.82(13)
C8 C7 Fe1 C10 81.31(13)
C6 C7 Fe1 C10 -38.02(12)
C8 C7 Fe1 C6 119.33(18)
C3 C2 Fe1 C4 -37.48(14)
C1 C2 Fe1 C4 81.26(16)
C3 C2 Fe1 C5 -80.96(15)
C1 C2 Fe1 C5 37.78(15)
C3 C2 Fe1 C1 -118.7(2)
C3 C2 Fe1 C7 125.93(14)
C1 C2 Fe1 C7 -115.34(14)
C1 C2 Fe1 C3 118.7(2)
C3 C2 Fe1 C8 83.02(15)
C1 C2 Fe1 C8 -158.25(14)
C3 C2 Fe1 C9 48.9(2)
C1 C2 Fe1 C9 167.63(18)
C3 C2 Fe1 C10 -160.9(3)
C1 C2 Fe1 C10 -42.2(4)
C3 C2 Fe1 C6 167.43(13)
C1 C2 Fe1 C6 -73.83(16)
C2 C3 Fe1 C4 119.3(2)
C4 C3 Fe1 C5 -37.40(14)
C2 C3 Fe1 C5 81.89(15)
C4 C3 Fe1 C1 -81.22(16)
C2 C3 Fe1 C1 38.08(14)
C4 C3 Fe1 C7 167.43(14)
C2 C3 Fe1 C7 -73.28(16)
C4 C3 Fe1 C2 -119.3(2)
C4 C3 Fe1 C8 126.14(14)
C2 C3 Fe1 C8 -114.56(14)
C4 C3 Fe1 C9 83.45(16)
C2 C3 Fe1 C9 -157.26(13)
C4 C3 Fe1 C10 49.3(3)
C2 C3 Fe1 C10 168.58(18)
C4 C3 Fe1 C6 -158.9(3)
C2 C3 Fe1 C6 -39.6(4)
C9 C8 Fe1 C4 -74.51(15)
C7 C8 Fe1 C4 166.01(12)
C9 C8 Fe1 C5 -44.4(4)
C7 C8 Fe1 C5 -163.9(3)
C9 C8 Fe1 C1 169.29(18)
C7 C8 Fe1 C1 49.8(2)
C9 C8 Fe1 C7 119.48(17)
C9 C8 Fe1 C2 -157.37(12)
C7 C8 Fe1 C2 83.15(14)
C9 C8 Fe1 C3 -114.96(13)
C7 C8 Fe1 C3 125.56(13)
C7 C8 Fe1 C9 -119.48(17)
C9 C8 Fe1 C10 37.57(12)
C7 C8 Fe1 C10 -81.91(13)
C9 C8 Fe1 C6 81.54(12)
C7 C8 Fe1 C6 -37.94(12)
C8 C9 Fe1 C4 125.35(13)
C10 C9 Fe1 C4 -115.18(13)
C8 C9 Fe1 C5 165.92(13)
C10 C9 Fe1 C5 -74.61(15)
C8 C9 Fe1 C1 -162.4(3)
C10 C9 Fe1 C1 -42.9(4)
C8 C9 Fe1 C7 -37.69(12)
C10 C9 Fe1 C7 81.77(12)
C8 C9 Fe1 C2 48.8(2)
C10 C9 Fe1 C2 168.24(17)
C8 C9 Fe1 C3 82.85(14)
C10 C9 Fe1 C3 -157.68(12)
C10 C9 Fe1 C8 119.47(16)
C8 C9 Fe1 C10 -119.47(16)
C8 C9 Fe1 C6 -82.04(12)
C10 C9 Fe1 C6 37.43(11)
C9 C10 Fe1 C4 83.08(15)
C6 C10 Fe1 C4 -156.99(13)
C9 C10 Fe1 C5 125.56(14)
C6 C10 Fe1 C5 -114.51(14)
C9 C10 Fe1 C1 166.69(13)
C6 C10 Fe1 C1 -73.37(15)
C9 C10 Fe1 C7 -81.60(13)
C6 C10 Fe1 C7 38.34(11)
C9 C10 Fe1 C2 -160.1(3)
C6 C10 Fe1 C2 -40.1(4)
C9 C10 Fe1 C3 48.6(2)
C6 C10 Fe1 C3 168.58(18)
C9 C10 Fe1 C8 -37.57(12)
C6 C10 Fe1 C8 82.37(12)
C6 C10 Fe1 C9 119.93(16)
C9 C10 Fe1 C6 -119.93(16)
C10 C6 Fe1 C4 50.7(2)
C7 C6 Fe1 C4 169.36(19)
C11 C6 Fe1 C4 -69.7(3)
C10 C6 Fe1 C5 83.99(15)
C7 C6 Fe1 C5 -157.38(13)
C11 C6 Fe1 C5 -36.5(2)
C10 C6 Fe1 C1 126.50(13)
C7 C6 Fe1 C1 -114.87(13)
C11 C6 Fe1 C1 6.1(2)
C10 C6 Fe1 C7 -118.63(16)
C11 C6 Fe1 C7 120.9(2)
C10 C6 Fe1 C2 167.63(13)
C7 C6 Fe1 C2 -73.74(15)
C11 C6 Fe1 C2 47.2(2)
C10 C6 Fe1 C3 -161.5(3)
C7 C6 Fe1 C3 -42.8(3)
C11 C6 Fe1 C3 78.1(4)
C10 C6 Fe1 C8 -80.98(13)
C7 C6 Fe1 C8 37.65(12)
C11 C6 Fe1 C8 158.6(2)
C10 C6 Fe1 C9 -37.27(12)
C7 C6 Fe1 C9 81.36(13)
C11 C6 Fe1 C9 -157.7(2)
C7 C6 Fe1 C10 118.63(16)
C11 C6 Fe1 C10 -120.4(2)
